data_4067426
loop_
_publ_author_name
'Buil, Mar\'ia L.'
'Castarlenas, Ricardo'
'Esteruelas, Miguel A.'
'Izquierdo, Susana'
'Lalrempuia, Ralte'
'O\~nate, Enrique'

_publ_section_title
;
 Dicationic Alkylidene&#x2212;, Olefin&#x2212;, and
 Alkoxyalkenylcarbene&#x2212;Osmium Complexes Stabilized by a NHC Ligand
;
_journal_issue 4
_journal_name_full Organometallics
_journal_page_first 876
_journal_paper_doi 10.1021/om900949j
_journal_volume 29
_journal_year 2010
_chemical_formula_sum 'C40.25 H54.5 Cl0.5 F6 N6 O6 Os S2'
_chemical_formula_weight 1104.44
_chemical_name_systematic
; 
 ? 
;
_space_group_IT_number 14
_symmetry_cell_setting monoclinic
_symmetry_space_group_name_Hall '-P 2yn'
_symmetry_space_group_name_H-M 'P 1 21/n 1'
_atom_sites_solution_hydrogens geom
_atom_sites_solution_primary direct
_atom_sites_solution_secondary difmap
_audit_creation_method SHELXL-97
_cell_angle_alpha 90.00
_cell_angle_beta 104.355(5)
_cell_angle_gamma 90.00
_cell_formula_units_Z 4
_cell_length_a 12.717(4)
_cell_length_b 18.141(5)
_cell_length_c 21.711(6)
_cell_measurement_reflns_used 989
_cell_measurement_temperature 100(2)
_cell_measurement_theta_max 21
_cell_measurement_theta_min 2
_cell_volume 4852(2)
_computing_cell_refinement 'SAINT+ v. 6.1 (Bruker AXS, 2000)'
_computing_data_collection 'SMART v. 5.625 (Bruker AXS, 2000)'
_computing_data_reduction 'SAINT+ v. 6.1 (Bruker AXS, 2000)'
_computing_molecular_graphics 'XP, SHELXTL v. 6.1 (Bruker, 2000)'
_computing_publication_material 'XCIF, SHELXTL v. 6.1 (Bruker, 2000)'
_computing_structure_refinement 'SHELXL-97 (Sheldrick, 1997)'
_computing_structure_solution 'SHELXS-97 (Sheldrick, 1990)'
_diffrn_ambient_temperature 100(2)
_diffrn_detector_area_resol_mean 8.26
_diffrn_measured_fraction_theta_full 1.000
_diffrn_measured_fraction_theta_max 1.000
_diffrn_measurement_device_type 'Bruker SMART APEX CCD system'
_diffrn_measurement_method '\w rotations with narrow frames'
_diffrn_radiation_monochromator graphite
_diffrn_radiation_source 'fine-focus sealed tube'
_diffrn_radiation_type MoK\a
_diffrn_radiation_wavelength 0.71073
_diffrn_reflns_av_R_equivalents 0.0456
_diffrn_reflns_av_sigmaI/netI 0.0319
_diffrn_reflns_limit_h_max 15
_diffrn_reflns_limit_h_min -15
_diffrn_reflns_limit_k_max 21
_diffrn_reflns_limit_k_min -21
_diffrn_reflns_limit_l_max 25
_diffrn_reflns_limit_l_min -25
_diffrn_reflns_number 48826
_diffrn_reflns_theta_full 25.00
_diffrn_reflns_theta_max 25.00
_diffrn_reflns_theta_min 1.70
_diffrn_standards_decay_% 'no decay'
_exptl_absorpt_coefficient_mu 2.813
_exptl_absorpt_correction_T_max 0.896
_exptl_absorpt_correction_T_min 0.770
_exptl_absorpt_correction_type multi-scan
_exptl_absorpt_process_details
;
Absorption correction performed with SADABS program. This is based on the
method of Blessing: Blessing, R. H., Acta Crystallogr., Sect. A 1995, 51, 33.

SADABS: Area-Detector Absorption Correction. Bruker-AXS 
within SAINT+ package, v. 6.1 (2000).
;
_exptl_crystal_colour colorless
_exptl_crystal_density_diffrn 1.512
_exptl_crystal_density_method 'not measured'
_exptl_crystal_description 'irregular block'
_exptl_crystal_F_000 2226
_exptl_crystal_size_max 0.08
_exptl_crystal_size_mid 0.06
_exptl_crystal_size_min 0.04
_refine_diff_density_max 2.422
_refine_diff_density_min -1.498
_refine_diff_density_rms 0.134
_refine_ls_extinction_method none
_refine_ls_goodness_of_fit_ref 1.078
_refine_ls_hydrogen_treatment constr
_refine_ls_matrix_type full
_refine_ls_number_parameters 951
_refine_ls_number_reflns 8556
_refine_ls_number_restraints 1398
_refine_ls_restrained_S_all 1.047
_refine_ls_R_factor_all 0.0702
_refine_ls_R_factor_gt 0.0578
_refine_ls_shift/su_max 0.034
_refine_ls_shift/su_mean 0.001
_refine_ls_structure_factor_coef Fsqd
_refine_ls_weighting_details 'calc w=1/[\s^2^(Fo^2^)+(0.0643P)^2^+33.0461P] where P=(Fo^2^+2Fc^2^)/3'
_refine_ls_weighting_scheme calc
_refine_ls_wR_factor_gt 0.1461
_refine_ls_wR_factor_ref 0.1538
_reflns_number_gt 7058
_reflns_number_total 8556
_reflns_threshold_expression >2sigma(I)
_cod_data_source_file om900949j_si_001.cif
_cod_data_source_block mae333bs
_cod_original_sg_symbol_H-M P21/n
_cod_original_formula_sum 'C40.25 H54.50 Cl0.50 F6 N6 O6 Os S2'
_cod_database_code 4067426

loop_
_symmetry_equiv_pos_as_xyz
'x, y, z'
'-x+1/2, y+1/2, -z+1/2'
'-x, -y, -z'
'x-1/2, -y-1/2, z-1/2'

loop_
_atom_site_label
_atom_site_type_symbol
_atom_site_fract_x
_atom_site_fract_y
_atom_site_fract_z
_atom_site_U_iso_or_equiv
_atom_site_adp_type
_atom_site_occupancy
_atom_site_symmetry_multiplicity
_atom_site_calc_flag
_atom_site_refinement_flags
_atom_site_disorder_assembly
_atom_site_disorder_group
Os Os 0.38736(3) 0.870853(15) 0.133071(14) 0.04667(13) Uani 1 1 d . . .
N1 N 0.5480(5) 0.7778(3) 0.2379(3) 0.0388(13) Uani 1 1 d . . .
N2 N 0.4098(4) 0.7123(3) 0.1950(2) 0.0343(12) Uani 1 1 d . . .
N4 N 0.3314(5) 0.9094(3) 0.2085(3) 0.0430(14) Uani 1 1 d . A .
N5 N 0.3157(7) 0.9682(4) 0.0925(3) 0.0597(19) Uani 1 1 d . A .
N6 N 0.2394(6) 0.8258(3) 0.0970(3) 0.0474(16) Uani 1 1 d . A .
C1 C 0.4542(6) 0.7803(4) 0.1910(3) 0.0349(15) Uani 1 1 d . A .
C2 C 0.5601(6) 0.7106(4) 0.2693(3) 0.0443(17) Uani 1 1 d . A .
H2 H 0.6190 0.6963 0.3034 0.053 Uiso 1 1 calc R . .
C3 C 0.4741(6) 0.6701(4) 0.2429(3) 0.0402(16) Uani 1 1 d . A .
H3 H 0.4594 0.6215 0.2546 0.048 Uiso 1 1 calc R . .
C4A C 0.6419(14) 0.8259(14) 0.2588(11) 0.055(2) Uani 0.466(6) 1 d PGDU A 1
C5A C 0.6462(12) 0.8710(12) 0.3111(10) 0.060(2) Uani 0.466(6) 1 d PGDU A 1
C6A C 0.7409(13) 0.9092(9) 0.3387(7) 0.065(3) Uani 0.466(6) 1 d PGDU A 1
H6A H 0.7439 0.9400 0.3744 0.078 Uiso 0.466(6) 1 calc PR A 1
C7A C 0.8313(12) 0.9024(9) 0.3139(7) 0.069(3) Uani 0.466(6) 1 d PGDU A 1
H7A H 0.8960 0.9285 0.3327 0.083 Uiso 0.466(6) 1 calc PR A 1
C8A C 0.8270(14) 0.8573(10) 0.2615(7) 0.065(3) Uani 0.466(6) 1 d PGDU A 1
H8A H 0.8887 0.8527 0.2446 0.078 Uiso 0.466(6) 1 calc PR A 1
C9A C 0.7323(17) 0.8191(13) 0.2340(9) 0.059(2) Uani 0.466(6) 1 d PGDU A 1
C10A C 0.5486(16) 0.8766(19) 0.3424(15) 0.060(3) Uani 0.466(6) 1 d PGU A 1
H10A H 0.4816 0.8596 0.3109 0.072 Uiso 0.466(6) 1 calc PR A 1
C11A C 0.527(4) 0.953(2) 0.3659(15) 0.067(5) Uani 0.466(6) 1 d PU A 1
H11A H 0.5947 0.9722 0.3936 0.100 Uiso 0.466(6) 1 calc PR A 1
H11B H 0.4716 0.9495 0.3898 0.100 Uiso 0.466(6) 1 calc PR A 1
H11C H 0.5026 0.9858 0.3294 0.100 Uiso 0.466(6) 1 calc PR A 1
C12A C 0.570(2) 0.8225(15) 0.4048(12) 0.061(5) Uani 0.466(6) 1 d PU A 1
H12A H 0.6413 0.8328 0.4328 0.092 Uiso 0.466(6) 1 calc PR A 1
H12B H 0.5665 0.7709 0.3910 0.092 Uiso 0.466(6) 1 calc PR A 1
H12C H 0.5136 0.8313 0.4278 0.092 Uiso 0.466(6) 1 calc PR A 1
C13A C 0.734(3) 0.764(2) 0.1803(15) 0.059(3) Uani 0.466(6) 1 d PU A 1
H13A H 0.6554 0.7548 0.1595 0.071 Uiso 0.466(6) 1 calc PR A 1
C14A C 0.779(2) 0.8010(17) 0.1292(11) 0.063(4) Uani 0.466(6) 1 d PU A 1
H14A H 0.7337 0.8437 0.1121 0.095 Uiso 0.466(6) 1 calc PR A 1
H14B H 0.7777 0.7657 0.0948 0.095 Uiso 0.466(6) 1 calc PR A 1
H14C H 0.8533 0.8171 0.1477 0.095 Uiso 0.466(6) 1 calc PR A 1
C15A C 0.781(3) 0.6893(18) 0.200(2) 0.063(5) Uani 0.466(6) 1 d PU A 1
H15A H 0.7698 0.6573 0.1626 0.094 Uiso 0.466(6) 1 calc PR A 1
H15B H 0.7447 0.6677 0.2307 0.094 Uiso 0.466(6) 1 calc PR A 1
H15C H 0.8587 0.6940 0.2196 0.094 Uiso 0.466(6) 1 calc PR A 1
C4B C 0.6358(17) 0.8306(15) 0.2525(11) 0.055(2) Uani 0.534(6) 1 d PDU A 2
C5B C 0.6376(16) 0.8828(13) 0.3015(10) 0.061(2) Uani 0.534(6) 1 d PDU A 2
C6B C 0.7307(16) 0.9277(11) 0.3139(9) 0.069(3) Uani 0.534(6) 1 d PDU A 2
H6B H 0.7388 0.9641 0.3462 0.082 Uiso 0.534(6) 1 calc PR A 2
C7B C 0.8102(16) 0.9215(11) 0.2817(9) 0.072(3) Uani 0.534(6) 1 d PDU A 2
H7B H 0.8709 0.9536 0.2920 0.087 Uiso 0.534(6) 1 calc PR A 2
C8B C 0.8039(16) 0.8698(11) 0.2349(9) 0.067(3) Uani 0.534(6) 1 d PDU A 2
H8B H 0.8599 0.8671 0.2131 0.081 Uiso 0.534(6) 1 calc PR A 2
C9B C 0.7157(18) 0.8206(14) 0.2186(10) 0.060(2) Uani 0.534(6) 1 d PDU A 2
C10B C 0.5608(19) 0.8825(19) 0.3421(15) 0.060(2) Uani 0.534(6) 1 d PU A 2
H10B H 0.4963 0.8534 0.3189 0.072 Uiso 0.534(6) 1 calc PR A 2
C11B C 0.520(4) 0.961(2) 0.3488(13) 0.070(5) Uani 0.534(6) 1 d PU A 2
H11D H 0.5738 0.9878 0.3812 0.105 Uiso 0.534(6) 1 calc PR A 2
H11E H 0.4512 0.9588 0.3615 0.105 Uiso 0.534(6) 1 calc PR A 2
H11F H 0.5085 0.9868 0.3080 0.105 Uiso 0.534(6) 1 calc PR A 2
C12B C 0.6042(19) 0.8442(14) 0.4044(11) 0.066(4) Uani 0.534(6) 1 d PU A 2
H12D H 0.6113 0.7913 0.3970 0.098 Uiso 0.534(6) 1 calc PR A 2
H12E H 0.5541 0.8515 0.4317 0.098 Uiso 0.534(6) 1 calc PR A 2
H12F H 0.6754 0.8646 0.4253 0.098 Uiso 0.534(6) 1 calc PR A 2
C13B C 0.711(2) 0.764(2) 0.1684(13) 0.060(3) Uani 0.534(6) 1 d PU A 2
H13B H 0.6373 0.7410 0.1566 0.072 Uiso 0.534(6) 1 calc PR A 2
C14B C 0.7414(18) 0.7932(15) 0.1080(10) 0.066(4) Uani 0.534(6) 1 d PU A 2
H14D H 0.8203 0.7986 0.1165 0.099 Uiso 0.534(6) 1 calc PR A 2
H14E H 0.7067 0.8411 0.0962 0.099 Uiso 0.534(6) 1 calc PR A 2
H14F H 0.7163 0.7582 0.0730 0.099 Uiso 0.534(6) 1 calc PR A 2
C15B C 0.799(3) 0.7045(17) 0.203(2) 0.069(5) Uani 0.534(6) 1 d PU A 2
H15D H 0.8071 0.6665 0.1724 0.103 Uiso 0.534(6) 1 calc PR A 2
H15E H 0.7752 0.6817 0.2381 0.103 Uiso 0.534(6) 1 calc PR A 2
H15F H 0.8691 0.7290 0.2197 0.103 Uiso 0.534(6) 1 calc PR A 2
C16 C 0.3102(5) 0.6804(4) 0.1577(3) 0.0343(15) Uani 1 1 d . A .
C17 C 0.2159(6) 0.6884(4) 0.1792(3) 0.0382(16) Uani 1 1 d . . .
C18 C 0.2149(6) 0.7310(4) 0.2397(4) 0.0463(18) Uani 1 1 d . A .
H18 H 0.2817 0.7622 0.2511 0.056 Uiso 1 1 calc R . .
C19 C 0.1164(7) 0.7811(5) 0.2329(5) 0.058(2) Uani 1 1 d . . .
H19A H 0.1129 0.8156 0.1977 0.088 Uiso 1 1 calc R A .
H19B H 0.1228 0.8088 0.2725 0.088 Uiso 1 1 calc R . .
H19C H 0.0502 0.7512 0.2242 0.088 Uiso 1 1 calc R . .
C20 C 0.2190(10) 0.6763(6) 0.2941(4) 0.076(3) Uani 1 1 d . . .
H20A H 0.1546 0.6446 0.2835 0.114 Uiso 1 1 calc R A .
H20B H 0.2205 0.7034 0.3333 0.114 Uiso 1 1 calc R . .
H20C H 0.2844 0.6459 0.3001 0.114 Uiso 1 1 calc R . .
C21 C 0.1233(6) 0.6514(4) 0.1448(4) 0.0459(18) Uani 1 1 d . A .
H21 H 0.0576 0.6552 0.1579 0.055 Uiso 1 1 calc R . .
C22 C 0.1258(6) 0.6095(4) 0.0924(4) 0.0474(19) Uani 1 1 d . . .
H22 H 0.0612 0.5865 0.0688 0.057 Uiso 1 1 calc R A .
C23 C 0.2196(6) 0.6006(4) 0.0737(4) 0.0451(18) Uani 1 1 d . A .
H23 H 0.2204 0.5707 0.0380 0.054 Uiso 1 1 calc R . .
C24 C 0.3151(6) 0.6356(4) 0.1071(3) 0.0408(16) Uani 1 1 d . . .
C25 C 0.4210(7) 0.6169(4) 0.0889(4) 0.0502(19) Uani 1 1 d . A .
H25 H 0.4750 0.6562 0.1071 0.060 Uiso 1 1 calc R . .
C26 C 0.4103(8) 0.6142(5) 0.0167(4) 0.057(2) Uani 1 1 d . . .
H26A H 0.3676 0.5709 -0.0013 0.085 Uiso 1 1 calc R A .
H26B H 0.4826 0.6111 0.0086 0.085 Uiso 1 1 calc R . .
H26C H 0.3738 0.6590 -0.0031 0.085 Uiso 1 1 calc R . .
C27 C 0.4673(8) 0.5432(5) 0.1182(4) 0.063(2) Uani 1 1 d . . .
H27A H 0.4831 0.5464 0.1646 0.094 Uiso 1 1 calc R A .
H27B H 0.5342 0.5321 0.1053 0.094 Uiso 1 1 calc R . .
H27C H 0.4141 0.5040 0.1032 0.094 Uiso 1 1 calc R . .
C28B C 0.4496(11) 0.8031(6) 0.0659(5) 0.0877(18) Uani 0.466(6) 1 d PDU A 2
H28C H 0.5295 0.7980 0.0746 0.105 Uiso 0.466(6) 1 calc PR A 2
H28D H 0.4100 0.7568 0.0514 0.105 Uiso 0.466(6) 1 calc PR A 2
C29B C 0.406(6) 0.867(2) 0.0361(19) 0.090(2) Uani 0.466(6) 1 d PDU A 2
H29B H 0.4671 0.8999 0.0336 0.108 Uiso 0.466(6) 1 calc PR A 2
C30B C 0.327(2) 0.8731(14) -0.0201(11) 0.106(4) Uani 0.466(6) 1 d PDU A 2
H30D H 0.3615 0.8735 -0.0558 0.159 Uiso 0.466(6) 1 calc PR A 2
H30E H 0.2870 0.9191 -0.0198 0.159 Uiso 0.466(6) 1 calc PR A 2
H30F H 0.2770 0.8313 -0.0246 0.159 Uiso 0.466(6) 1 calc PR A 2
C28A C 0.4496(11) 0.8031(6) 0.0659(5) 0.0877(18) Uani 0.534(6) 1 d PDU A 1
H28A H 0.5288 0.7935 0.0776 0.105 Uiso 0.534(6) 1 calc PR A 1
H28B H 0.4063 0.7588 0.0491 0.105 Uiso 0.534(6) 1 calc PR A 1
C29A C 0.417(5) 0.8676(19) 0.034(2) 0.089(2) Uani 0.534(6) 1 d PDU A 1
H29A H 0.3479 0.8609 0.0010 0.107 Uiso 0.534(6) 1 calc PR A 1
C30A C 0.482(2) 0.9205(10) 0.0160(9) 0.091(3) Uani 0.534(6) 1 d PDU A 1
H30A H 0.5543 0.9193 0.0449 0.137 Uiso 0.534(6) 1 calc PR A 1
H30B H 0.4494 0.9692 0.0177 0.137 Uiso 0.534(6) 1 calc PR A 1
H30C H 0.4870 0.9104 -0.0274 0.137 Uiso 0.534(6) 1 calc PR A 1
N3B N 0.5228(7) 0.9316(4) 0.1611(5) 0.079(2) Uani 0.534(6) 1 d PDU A 2
C31B C 0.5941(18) 0.9716(14) 0.1628(11) 0.086(4) Uani 0.534(6) 1 d PDU A 2
C32B C 0.683(2) 1.0283(15) 0.1721(14) 0.110(6) Uani 0.534(6) 1 d PDU A 2
H32D H 0.7239 1.0217 0.1396 0.165 Uiso 0.534(6) 1 calc PR A 2
H32E H 0.7324 1.0222 0.2144 0.165 Uiso 0.534(6) 1 calc PR A 2
H32F H 0.6515 1.0778 0.1684 0.165 Uiso 0.534(6) 1 calc PR A 2
N3A N 0.5228(7) 0.9316(4) 0.1611(5) 0.079(2) Uani 0.466(6) 1 d PDU A 1
C31A C 0.586(2) 0.9759(15) 0.1833(14) 0.086(4) Uani 0.466(6) 1 d PDU A 1
C32A C 0.678(2) 1.0288(15) 0.2082(14) 0.101(6) Uani 0.466(6) 1 d PDU A 1
H32A H 0.7432 1.0117 0.1959 0.152 Uiso 0.466(6) 1 calc PR A 1
H32B H 0.6931 1.0311 0.2547 0.152 Uiso 0.466(6) 1 calc PR A 1
H32C H 0.6580 1.0779 0.1903 0.152 Uiso 0.466(6) 1 calc PR A 1
C33 C 0.2881(6) 0.9355(4) 0.2426(4) 0.0454(18) Uani 1 1 d . . .
C34 C 0.2324(7) 0.9690(5) 0.2873(4) 0.055(2) Uani 1 1 d . A .
H34A H 0.2631 1.0179 0.2998 0.082 Uiso 1 1 calc R . .
H34B H 0.2420 0.9377 0.3251 0.082 Uiso 1 1 calc R . .
H34C H 0.1548 0.9737 0.2668 0.082 Uiso 1 1 calc R . .
C35 C 0.2766(9) 1.0221(5) 0.0731(4) 0.066(3) Uani 1 1 d . . .
C36 C 0.2246(11) 1.0907(5) 0.0452(5) 0.084(3) Uani 1 1 d . A .
H36A H 0.2801 1.1285 0.0467 0.126 Uiso 1 1 calc R . .
H36B H 0.1733 1.1074 0.0693 0.126 Uiso 1 1 calc R . .
H36C H 0.1855 1.0818 0.0009 0.126 Uiso 1 1 calc R . .
C37 C 0.1509(8) 0.8123(4) 0.0720(4) 0.050(2) Uani 1 1 d . . .
C38 C 0.0381(8) 0.7962(5) 0.0407(4) 0.064(2) Uani 1 1 d . A .
H38A H 0.0180 0.7482 0.0551 0.096 Uiso 1 1 calc R . .
H38B H 0.0292 0.7949 -0.0055 0.096 Uiso 1 1 calc R . .
H38C H -0.0088 0.8346 0.0513 0.096 Uiso 1 1 calc R . .
C39A C 0.0571(8) 0.9347(4) 0.9125(4) 0.074(3) Uani 0.534(6) 1 d PDU A 1
F1A F 0.0517(11) 0.9472(6) 0.9719(4) 0.086(3) Uani 0.534(6) 1 d PDU A 1
F2A F -0.0022(10) 0.8770(4) 0.8928(4) 0.091(3) Uani 0.534(6) 1 d PDU A 1
F3A F 0.1592(8) 0.9152(7) 0.9160(6) 0.113(3) Uani 0.534(6) 1 d PDU A 1
S1A S 0.0199(6) 1.0145(4) 0.8648(3) 0.0640(17) Uani 0.534(6) 1 d PDU A 1
O1A O 0.0267(12) 0.9911(8) 0.8034(4) 0.066(3) Uani 0.534(6) 1 d PDU A 1
O2A O 0.0924(10) 1.0682(5) 0.8951(5) 0.084(3) Uani 0.534(6) 1 d PDU A 1
O3A O -0.0909(7) 1.0253(7) 0.8700(6) 0.087(3) Uani 0.534(6) 1 d PDU A 1
C39B C 0.1094(8) 0.9574(6) 0.9079(5) 0.080(3) Uani 0.466(6) 1 d PDU A 2
F1B F 0.2044(7) 0.9899(7) 0.9161(6) 0.103(4) Uani 0.466(6) 1 d PDU A 2
F2B F 0.1213(13) 0.8886(5) 0.8901(6) 0.112(4) Uani 0.466(6) 1 d PDU A 2
F3B F 0.0880(12) 0.9523(9) 0.9645(5) 0.101(4) Uani 0.466(6) 1 d PDU A 2
S1B S 0.0065(6) 1.0048(4) 0.8524(4) 0.0602(17) Uani 0.466(6) 1 d PDU A 2
O1B O 0.0082(11) 1.0762(5) 0.8776(6) 0.075(3) Uani 0.466(6) 1 d PDU A 2
O2B O -0.0874(8) 0.9612(7) 0.8499(6) 0.080(3) Uani 0.466(6) 1 d PDU A 2
O3B O 0.0438(13) 0.9999(9) 0.7951(5) 0.070(3) Uani 0.466(6) 1 d PDU A 2
C40A C 0.7987(15) 0.6131(9) 0.9996(7) 0.064(2) Uani 0.290(4) 1 d PDU B 1
F4A F 0.844(2) 0.6481(13) 1.0523(8) 0.078(4) Uani 0.290(4) 1 d PDU B 1
F5A F 0.7182(18) 0.5732(11) 1.0102(9) 0.073(4) Uani 0.290(4) 1 d PDU B 1
F6A F 0.8729(19) 0.5656(12) 0.9902(12) 0.072(4) Uani 0.290(4) 1 d PDU B 1
S2A S 0.7546(11) 0.6723(7) 0.9325(6) 0.074(2) Uani 0.290(4) 1 d PDU B 1
O4A O 0.6668(17) 0.6315(12) 0.8942(10) 0.088(4) Uani 0.290(4) 1 d PDU B 1
O5A O 0.7254(19) 0.7382(8) 0.9586(10) 0.070(4) Uani 0.290(4) 1 d PDU B 1
O6A O 0.8490(16) 0.6760(13) 0.9088(10) 0.097(4) Uani 0.290(4) 1 d PDU B 1
C40B C 0.7985(11) 0.6162(6) 1.0077(5) 0.061(2) Uani 0.426(6) 1 d PDU C 2
F4B F 0.7224(13) 0.5856(9) 1.0307(7) 0.085(3) Uani 0.426(6) 1 d PDU C 2
F5B F 0.8698(13) 0.6445(9) 1.0572(7) 0.076(4) Uani 0.426(6) 1 d PDU C 2
F6B F 0.8494(16) 0.5641(8) 0.9850(8) 0.083(4) Uani 0.426(6) 1 d PDU C 2
S2B S 0.7416(7) 0.6848(4) 0.9499(4) 0.075(2) Uani 0.426(6) 1 d PDU C 2
O4B O 0.8356(10) 0.7254(7) 0.9462(8) 0.093(3) Uani 0.426(6) 1 d PDU C 2
O5B O 0.6685(10) 0.7220(7) 0.9789(7) 0.089(4) Uani 0.426(6) 1 d PDU C 2
O6B O 0.6944(14) 0.6425(9) 0.8954(6) 0.090(4) Uani 0.426(6) 1 d PDU C 2
C40C C 0.7663(12) 0.6150(7) 1.0240(6) 0.067(3) Uani 0.284(6) 1 d PDU D 3
F4C F 0.6783(12) 0.6377(9) 1.0398(7) 0.073(4) Uani 0.284(6) 1 d PDU D 3
F5C F 0.7597(17) 0.5425(6) 1.0205(8) 0.085(4) Uani 0.284(6) 1 d PDU D 3
F6C F 0.8494(13) 0.6305(11) 1.0717(7) 0.069(4) Uani 0.284(6) 1 d PDU D 3
S2C S 0.7786(9) 0.6551(6) 0.9508(5) 0.0701(19) Uani 0.284(6) 1 d PDU D 3
O4C O 0.8775(14) 0.6248(12) 0.9439(10) 0.094(4) Uani 0.284(6) 1 d PDU D 3
O5C O 0.780(2) 0.7315(6) 0.9645(10) 0.081(4) Uani 0.284(6) 1 d PDU D 3
O6C O 0.6835(15) 0.6287(14) 0.9075(8) 0.088(4) Uani 0.284(6) 1 d PDU D 3
Cl1 Cl 0.3174(15) 0.7825(9) 0.8835(6) 0.132(5) Uani 0.25 1 d PDU . .
Cl2 Cl 0.5046(11) 0.8493(12) 0.8597(10) 0.153(7) Uani 0.25 1 d PDU . .
C50 C 0.453(2) 0.7662(14) 0.882(3) 0.172(15) Uani 0.25 1 d PDU . .
H50A H 0.4562 0.7270 0.8507 0.206 Uiso 0.25 1 calc PR . .
H50B H 0.4955 0.7504 0.9242 0.206 Uiso 0.25 1 calc PR . .

loop_
_atom_site_aniso_label
_atom_site_aniso_U_11
_atom_site_aniso_U_22
_atom_site_aniso_U_33
_atom_site_aniso_U_23
_atom_site_aniso_U_13
_atom_site_aniso_U_12
Os 0.0715(2) 0.03173(17) 0.03873(18) 0.00316(13) 0.01731(14) -0.00316(15)
N1 0.043(3) 0.042(3) 0.032(3) -0.005(3) 0.009(3) -0.012(3)
N2 0.040(3) 0.034(3) 0.026(3) 0.002(2) 0.004(2) -0.007(2)
N4 0.060(4) 0.030(3) 0.037(3) -0.001(3) 0.008(3) -0.003(3)
N5 0.095(6) 0.038(4) 0.048(4) 0.004(3) 0.022(4) 0.001(4)
N6 0.075(5) 0.029(3) 0.035(3) 0.003(3) 0.009(3) 0.012(3)
C1 0.045(4) 0.033(4) 0.029(3) -0.002(3) 0.014(3) -0.006(3)
C2 0.048(4) 0.050(4) 0.034(4) 0.002(3) 0.008(3) -0.006(3)
C3 0.042(4) 0.046(4) 0.030(4) 0.005(3) 0.002(3) -0.004(3)
C4A 0.057(4) 0.059(5) 0.048(5) -0.016(4) 0.012(4) -0.021(4)
C5A 0.063(4) 0.062(5) 0.050(5) -0.020(4) 0.006(4) -0.015(4)
C6A 0.070(5) 0.063(6) 0.054(6) -0.017(5) 0.002(5) -0.020(5)
C7A 0.067(5) 0.071(6) 0.062(6) -0.012(5) 0.003(5) -0.027(5)
C8A 0.063(5) 0.071(5) 0.061(6) -0.009(5) 0.012(5) -0.028(4)
C9A 0.059(5) 0.065(5) 0.055(5) -0.013(4) 0.016(4) -0.023(4)
C10A 0.066(5) 0.066(6) 0.043(5) -0.019(4) 0.006(4) -0.008(5)
C11A 0.082(9) 0.070(7) 0.041(11) -0.015(8) 0.002(9) 0.005(8)
C12A 0.065(12) 0.069(10) 0.044(7) -0.014(7) 0.003(7) -0.004(9)
C13A 0.058(7) 0.065(5) 0.057(6) -0.012(4) 0.021(5) -0.020(5)
C14A 0.061(11) 0.075(9) 0.057(9) -0.005(8) 0.021(8) -0.016(9)
C15A 0.059(11) 0.064(7) 0.067(9) -0.009(7) 0.020(9) -0.019(8)
C4B 0.055(4) 0.059(5) 0.049(5) -0.015(4) 0.012(4) -0.020(4)
C5B 0.063(4) 0.065(5) 0.051(5) -0.021(4) 0.008(3) -0.016(4)
C6B 0.071(5) 0.070(6) 0.059(6) -0.021(5) 0.004(4) -0.024(4)
C7B 0.070(5) 0.077(6) 0.065(6) -0.014(5) 0.009(5) -0.033(5)
C8B 0.064(5) 0.075(5) 0.062(6) -0.010(5) 0.016(5) -0.029(4)
C9B 0.059(5) 0.067(4) 0.055(5) -0.014(4) 0.018(4) -0.023(4)
C10B 0.065(5) 0.067(6) 0.044(4) -0.022(4) 0.006(4) -0.008(5)
C11B 0.077(9) 0.073(7) 0.050(11) -0.031(8) -0.003(9) -0.002(7)
C12B 0.064(10) 0.082(10) 0.046(6) -0.016(7) 0.003(7) -0.007(8)
C13B 0.058(7) 0.069(5) 0.058(6) -0.014(4) 0.021(5) -0.018(5)
C14B 0.059(10) 0.084(9) 0.061(7) -0.013(7) 0.026(7) -0.013(8)
C15B 0.062(11) 0.075(9) 0.071(9) -0.012(8) 0.020(9) -0.014(8)
C16 0.037(4) 0.030(3) 0.031(3) 0.007(3) 0.001(3) -0.003(3)
C17 0.041(4) 0.033(4) 0.039(4) 0.010(3) 0.007(3) -0.001(3)
C18 0.045(4) 0.047(4) 0.048(4) 0.002(3) 0.013(4) 0.001(3)
C19 0.054(5) 0.053(5) 0.071(6) -0.006(4) 0.021(4) 0.002(4)
C20 0.118(9) 0.073(6) 0.043(5) 0.009(5) 0.029(5) 0.010(6)
C21 0.037(4) 0.043(4) 0.055(5) 0.014(4) 0.006(3) -0.002(3)
C22 0.049(4) 0.035(4) 0.049(4) 0.007(3) -0.006(4) -0.008(3)
C23 0.055(5) 0.036(4) 0.037(4) 0.003(3) -0.002(3) -0.006(3)
C24 0.044(4) 0.042(4) 0.034(4) 0.004(3) 0.006(3) 0.003(3)
C25 0.067(5) 0.048(4) 0.032(4) -0.001(3) 0.006(4) 0.000(4)
C26 0.077(6) 0.058(5) 0.036(4) -0.004(4) 0.016(4) -0.001(4)
C27 0.072(6) 0.061(5) 0.056(5) 0.006(4) 0.019(5) 0.018(5)
C28B 0.155(4) 0.069(3) 0.060(3) 0.012(3) 0.066(3) 0.030(3)
C29B 0.156(5) 0.070(4) 0.062(4) 0.014(3) 0.064(4) 0.029(4)
C30B 0.169(8) 0.082(7) 0.078(6) 0.014(6) 0.050(6) 0.032(7)
C28A 0.155(4) 0.069(3) 0.060(3) 0.012(3) 0.066(3) 0.030(3)
C29A 0.156(5) 0.070(4) 0.062(4) 0.015(3) 0.065(4) 0.029(4)
C30A 0.156(8) 0.076(6) 0.064(6) 0.020(5) 0.068(6) 0.029(6)
N3B 0.092(5) 0.050(4) 0.107(5) 0.014(4) 0.046(4) -0.016(3)
C31B 0.095(6) 0.058(5) 0.115(8) 0.017(6) 0.047(6) -0.020(4)
C32B 0.108(10) 0.083(9) 0.146(13) 0.028(11) 0.045(11) -0.038(7)
N3A 0.092(5) 0.050(4) 0.107(5) 0.014(4) 0.046(4) -0.016(3)
C31A 0.098(6) 0.059(6) 0.112(8) 0.012(6) 0.047(6) -0.022(5)
C32A 0.110(10) 0.075(10) 0.127(13) 0.013(11) 0.045(11) -0.036(7)
C33 0.055(5) 0.036(4) 0.040(4) -0.003(3) 0.002(4) -0.003(3)
C34 0.073(6) 0.046(5) 0.044(4) -0.003(4) 0.012(4) 0.007(4)
C35 0.111(8) 0.039(5) 0.046(5) -0.001(4) 0.016(5) -0.001(5)
C36 0.143(10) 0.041(5) 0.057(6) 0.002(4) 0.002(6) 0.015(6)
C37 0.071(6) 0.037(4) 0.037(4) 0.001(3) 0.001(4) 0.008(4)
C38 0.075(6) 0.049(5) 0.055(5) 0.007(4) -0.006(5) 0.005(4)
C39A 0.118(6) 0.058(5) 0.048(4) 0.004(4) 0.022(6) -0.003(4)
F1A 0.140(9) 0.074(6) 0.045(4) -0.003(3) 0.029(5) -0.054(6)
F2A 0.173(8) 0.048(4) 0.048(5) -0.003(4) 0.018(6) -0.011(5)
F3A 0.127(6) 0.112(8) 0.092(7) 0.013(6) 0.009(6) 0.046(5)
S1A 0.097(3) 0.045(3) 0.038(3) -0.005(2) -0.005(2) 0.003(2)
O1A 0.097(7) 0.057(7) 0.044(4) 0.003(4) 0.016(5) -0.016(6)
O2A 0.122(7) 0.067(5) 0.058(6) -0.003(5) 0.012(7) -0.033(6)
O3A 0.097(5) 0.090(7) 0.074(7) 0.000(6) 0.022(5) 0.003(5)
C39B 0.108(5) 0.065(5) 0.058(4) -0.007(5) 0.005(5) 0.005(5)
F1B 0.091(5) 0.129(9) 0.083(8) -0.048(7) 0.007(5) -0.005(6)
F2B 0.163(9) 0.071(5) 0.074(7) -0.021(5) -0.025(7) 0.030(5)
F3B 0.149(9) 0.090(8) 0.057(5) 0.001(5) 0.010(5) -0.008(7)
S1B 0.081(3) 0.047(3) 0.055(4) 0.001(3) 0.021(3) -0.013(2)
O1B 0.095(8) 0.048(4) 0.083(7) -0.015(5) 0.024(7) -0.009(4)
O2B 0.088(5) 0.065(7) 0.084(8) -0.007(6) 0.017(5) -0.027(5)
O3B 0.092(8) 0.066(8) 0.050(5) -0.003(5) 0.016(5) -0.007(7)
C40A 0.076(5) 0.048(5) 0.058(5) -0.012(4) 0.000(4) 0.010(4)
F4A 0.079(8) 0.065(8) 0.070(6) -0.020(5) -0.021(7) 0.024(6)
F5A 0.081(6) 0.079(8) 0.055(8) -0.010(6) 0.009(6) 0.002(5)
F6A 0.069(8) 0.060(7) 0.075(8) -0.016(6) -0.005(7) 0.016(6)
S2A 0.105(5) 0.052(4) 0.059(5) -0.008(3) 0.006(4) 0.015(4)
O4A 0.125(7) 0.070(8) 0.052(7) -0.023(6) -0.011(6) 0.011(7)
O5A 0.101(9) 0.042(5) 0.062(8) -0.005(5) 0.008(7) 0.006(6)
O6A 0.126(7) 0.090(9) 0.079(8) 0.004(7) 0.032(7) 0.021(8)
C40B 0.074(5) 0.047(4) 0.053(5) -0.013(3) -0.003(4) 0.006(3)
F4B 0.091(6) 0.096(7) 0.063(7) 0.008(6) 0.006(5) -0.006(5)
F5B 0.069(7) 0.062(7) 0.073(6) -0.023(5) -0.028(5) 0.024(5)
F6B 0.093(8) 0.058(6) 0.083(7) -0.026(5) -0.005(6) 0.024(5)
S2B 0.111(4) 0.041(3) 0.057(4) -0.006(3) -0.012(3) 0.005(3)
O4B 0.123(7) 0.058(6) 0.084(7) 0.004(5) 0.000(6) -0.003(5)
O5B 0.094(8) 0.059(7) 0.088(9) -0.024(6) -0.026(6) 0.021(6)
O6B 0.124(8) 0.071(7) 0.055(5) -0.012(5) -0.017(6) 0.007(6)
C40C 0.078(6) 0.052(5) 0.058(5) -0.009(5) -0.008(4) 0.003(5)
F4C 0.070(6) 0.077(8) 0.065(8) 0.003(8) 0.006(5) -0.013(7)
F5C 0.110(8) 0.054(5) 0.072(7) -0.002(5) -0.015(7) -0.004(6)
F6C 0.075(7) 0.054(7) 0.060(6) -0.010(6) -0.015(6) 0.019(6)
S2C 0.090(4) 0.057(4) 0.059(4) -0.013(3) 0.011(3) 0.005(3)
O4C 0.105(6) 0.090(9) 0.086(9) -0.013(8) 0.022(6) 0.023(7)
O5C 0.112(9) 0.052(5) 0.073(8) -0.008(5) 0.011(8) 0.002(6)
O6C 0.114(7) 0.073(8) 0.058(6) -0.015(7) -0.013(7) 0.007(7)
Cl1 0.199(14) 0.109(10) 0.074(8) -0.003(7) 0.010(9) -0.063(10)
Cl2 0.077(8) 0.225(19) 0.152(16) -0.032(14) 0.019(9) 0.027(9)
C50 0.218(18) 0.20(2) 0.09(2) -0.046(17) 0.010(19) 0.009(17)

loop_
_atom_type_symbol
_atom_type_description
_atom_type_scat_dispersion_real
_atom_type_scat_dispersion_imag
_atom_type_scat_source
C C 0.0033 0.0016 'International Tables Vol C Tables 4.2.6.8 and 6.1.1.4'
H H 0.0000 0.0000 'International Tables Vol C Tables 4.2.6.8 and 6.1.1.4'
N N 0.0061 0.0033 'International Tables Vol C Tables 4.2.6.8 and 6.1.1.4'
O O 0.0106 0.0060 'International Tables Vol C Tables 4.2.6.8 and 6.1.1.4'
F F 0.0171 0.0103 'International Tables Vol C Tables 4.2.6.8 and 6.1.1.4'
S S 0.1246 0.1234 'International Tables Vol C Tables 4.2.6.8 and 6.1.1.4'
Os Os -1.2165 7.6030 'International Tables Vol C Tables 4.2.6.8 and 6.1.1.4'
Cl Cl 0.1484 0.1585 'International Tables Vol C Tables 4.2.6.8 and 6.1.1.4'

loop_
_geom_angle_atom_site_label_1
_geom_angle_atom_site_label_2
_geom_angle_atom_site_label_3
_geom_angle
N3B Os N6 170.0(3)
N3B Os N4 90.7(3)
N6 Os N4 88.5(2)
N3B Os N5 85.1(3)
N6 Os N5 84.9(3)
N4 Os N5 81.2(3)
N3B Os C1 93.3(3)
N6 Os C1 96.6(2)
N4 Os C1 87.6(2)
N5 Os C1 168.7(3)
N3B Os C29B 91(2)
N6 Os C29B 86(2)
N4 Os C29B 157.1(7)
N5 Os C29B 76.2(5)
C1 Os C29B 115.1(5)
N3B Os C28B 94.9(4)
N6 Os C28B 88.3(4)
N4 Os C28B 165.4(3)
N5 Os C28B 112.7(3)
C1 Os C28B 78.6(3)
C29B Os C28B 36.5(5)
N3B Os C29A 88.2(18)
N6 Os C29A 88.9(18)
N4 Os C29A 158.5(4)
N5 Os C29A 77.3(4)
C1 Os C29A 113.9(4)
C29B Os C29A 3(4)
C28B Os C29A 35.6(4)
C1 N1 C2 111.5(6)
C1 N1 C4B 128.8(12)
C2 N1 C4B 119.3(12)
C1 N1 C4A 135.2(13)
C2 N1 C4A 113.0(13)
C4B N1 C4A 6(2)
C1 N2 C3 111.7(6)
C1 N2 C16 130.1(6)
C3 N2 C16 118.3(5)
C33 N4 Os 169.1(6)
C35 N5 Os 176.9(7)
C37 N6 Os 168.0(6)
N1 C1 N2 102.8(6)
N1 C1 Os 128.2(5)
N2 C1 Os 128.8(5)
C3 C2 N1 107.2(6)
C2 C3 N2 106.9(6)
C5A C4A C9A 120.0
C5A C4A N1 118.0(13)
C9A C4A N1 121.2(13)
C6A C5A C4A 120.0
C6A C5A C10A 118.6
C4A C5A C10A 121.4
C7A C6A C5A 120.0
C6A C7A C8A 120.0
C9A C8A C7A 120.0
C8A C9A C4A 120.0
C8A C9A C13A 118.6(15)
C4A C9A C13A 121.1(15)
C11A C10A C5A 116(2)
C11A C10A C12A 106(2)
C5A C10A C12A 109.6(14)
C15A C13A C14A 114(3)
C15A C13A C9A 117(3)
C14A C13A C9A 110(2)
C9B C4B C5B 126.7(15)
C9B C4B N1 114.7(16)
C5B C4B N1 118.4(17)
C6B C5B C4B 112.7(16)
C6B C5B C10B 122.8(15)
C4B C5B C10B 123.8(15)
C7B C6B C5B 123.2(17)
C6B C7B C8B 121.4(17)
C7B C8B C9B 121.0(18)
C4B C9B C8B 114.9(16)
C4B C9B C13B 124.7(18)
C8B C9B C13B 120.3(19)
C5B C10B C12B 113.1(19)
C5B C10B C11B 110(2)
C12B C10B C11B 114(2)
C9B C13B C14B 114(2)
C9B C13B C15B 103(2)
C14B C13B C15B 110(3)
C24 C16 C17 122.5(6)
C24 C16 N2 118.4(6)
C17 C16 N2 118.5(6)
C16 C17 C21 116.8(7)
C16 C17 C18 122.0(6)
C21 C17 C18 121.1(7)
C19 C18 C17 113.6(7)
C19 C18 C20 109.3(7)
C17 C18 C20 109.2(7)
C22 C21 C17 121.1(7)
C23 C22 C21 120.9(7)
C22 C23 C24 120.2(7)
C16 C24 C23 118.3(7)
C16 C24 C25 123.4(7)
C23 C24 C25 118.1(7)
C24 C25 C27 111.0(7)
C24 C25 C26 114.0(7)
C27 C25 C26 108.8(7)
C29B C28B Os 70.8(16)
C28B C29B C30B 128(4)
C28B C29B Os 72.7(13)
C30B C29B Os 129(4)
C30A C29A Os 120(4)
C31B N3B Os 164.2(14)
N3B C31B C32B 173(2)
N4 C33 C34 179.5(9)
N5 C35 C36 177.5(10)
N6 C37 C38 179.2(9)
F2A C39A F1A 107.0(7)
F2A C39A F3A 106.5(8)
F1A C39A F3A 106.0(8)
F2A C39A S1A 114.6(6)
F1A C39A S1A 110.9(6)
F3A C39A S1A 111.4(7)
O2A S1A O1A 117.8(7)
O2A S1A O3A 114.3(7)
O1A S1A O3A 113.5(7)
O2A S1A C39A 104.2(5)
O1A S1A C39A 103.5(6)
O3A S1A C39A 100.8(6)
F1B C39B F2B 107.2(8)
F1B C39B F3B 107.3(8)
F2B C39B F3B 105.6(8)
F1B C39B S1B 112.0(7)
F2B C39B S1B 112.2(7)
F3B C39B S1B 112.2(7)
O1B S1B O2B 117.4(7)
O1B S1B O3B 114.7(7)
O2B S1B O3B 112.6(7)
O1B S1B C39B 104.3(6)
O2B S1B C39B 103.2(6)
O3B S1B C39B 102.2(6)
F4A C40A F5A 107.8(9)
F4A C40A F6A 105.8(9)
F5A C40A F6A 106.4(9)
F4A C40A S2A 113.7(8)
F5A C40A S2A 111.8(8)
F6A C40A S2A 110.9(8)
O5A S2A O6A 115.8(7)
O5A S2A O4A 115.3(7)
O6A S2A O4A 115.2(7)
O5A S2A C40A 104.0(7)
O6A S2A C40A 101.7(7)
O4A S2A C40A 101.9(7)
F6B C40B F4B 108.4(8)
F6B C40B F5B 106.3(8)
F4B C40B F5B 106.0(8)
F6B C40B S2B 112.9(7)
F4B C40B S2B 110.6(7)
F5B C40B S2B 112.2(7)
O6B S2B O5B 116.3(8)
O6B S2B O4B 115.0(8)
O5B S2B O4B 115.5(7)
O6B S2B C40B 102.9(6)
O5B S2B C40B 102.4(6)
O4B S2B C40B 101.5(6)
F6C C40C F4C 107.4(9)
F6C C40C F5C 106.6(9)
F4C C40C F5C 106.3(9)
F6C C40C S2C 112.5(8)
F4C C40C S2C 111.8(8)
F5C C40C S2C 111.8(8)
O4C S2C O6C 115.7(8)
O4C S2C O5C 115.8(8)
O6C S2C O5C 115.8(8)
O4C S2C C40C 102.2(7)
O6C S2C C40C 101.8(7)
O5C S2C C40C 102.2(7)
Cl1 C50 Cl2 107.4(8)

loop_
_geom_bond_atom_site_label_1
_geom_bond_atom_site_label_2
_geom_bond_distance
Os N3B 2.009(9)
Os N6 2.022(8)
Os N4 2.063(7)
Os N5 2.081(7)
Os C1 2.115(7)
Os C29B 2.18(4)
Os C28B 2.200(9)
Os C29A 2.27(3)
N1 C1 1.362(9)
N1 C2 1.387(9)
N1 C4B 1.45(2)
N1 C4A 1.458(16)
N2 C1 1.370(8)
N2 C3 1.382(9)
N2 C16 1.444(8)
N4 C33 1.130(10)
N5 C35 1.129(11)
N6 C37 1.148(10)
C2 C3 1.324(10)
C4A C5A 1.3900
C4A C9A 1.3900
C5A C6A 1.3900
C5A C10A 1.5596
C6A C7A 1.3900
C7A C8A 1.3900
C8A C9A 1.3900
C9A C13A 1.54(3)
C10A C11A 1.52(5)
C10A C12A 1.64(4)
C13A C15A 1.50(6)
C13A C14A 1.52(4)
C4B C9B 1.41(2)
C4B C5B 1.42(2)
C5B C6B 1.41(2)
C5B C10B 1.47(2)
C6B C7B 1.37(3)
C7B C8B 1.37(3)
C8B C9B 1.41(2)
C9B C13B 1.49(3)
C10B C12B 1.50(4)
C10B C11B 1.54(4)
C13B C14B 1.55(4)
C13B C15B 1.60(5)
C16 C24 1.381(10)
C16 C17 1.397(10)
C17 C21 1.400(10)
C17 C18 1.527(10)
C18 C19 1.525(11)
C18 C20 1.533(11)
C21 C22 1.376(12)
C22 C23 1.361(11)
C23 C24 1.402(10)
C24 C25 1.533(11)
C25 C27 1.533(11)
C25 C26 1.540(10)
C28B C29B 1.370(15)
C29B C30B 1.38(5)
C29A C30A 1.38(5)
N3B C31B 1.154(14)
C31B C32B 1.506(17)
C31A C32A 1.506(17)
C33 C34 1.467(11)
C35 C36 1.468(13)
C37 C38 1.457(13)
C39A F2A 1.299(8)
C39A F1A 1.327(8)
C39A F3A 1.329(8)
C39A S1A 1.776(7)
S1A O2A 1.389(7)
S1A O1A 1.421(7)
S1A O3A 1.455(8)
C39B F1B 1.316(8)
C39B F2B 1.326(8)
C39B F3B 1.327(9)
C39B S1B 1.767(7)
S1B O1B 1.402(7)
S1B O2B 1.423(8)
S1B O3B 1.441(8)
C40A F4A 1.310(9)
C40A F5A 1.320(9)
C40A F6A 1.330(9)
C40A S2A 1.785(8)
S2A O5A 1.412(8)
S2A O6A 1.420(8)
S2A O4A 1.423(8)
C40B F6B 1.310(8)
C40B F4B 1.316(9)
C40B F5B 1.326(8)
C40B S2B 1.788(7)
S2B O6B 1.412(8)
S2B O5B 1.416(8)
S2B O4B 1.424(8)
C40C F6C 1.313(9)
C40C F4C 1.315(9)
C40C F5C 1.319(9)
C40C S2C 1.790(8)
S2C O4C 1.414(8)
S2C O6C 1.418(8)
S2C O5C 1.418(8)
Cl1 C50 1.754(9)
Cl2 C50 1.759(9)
